data_2010503
loop_
_publ_author_name
'Ferri, Pedro H.'
'Lariucci, Carlito'
'Homar, Leon I. B.'
'Santos, Raquel F.'
'Maia, Elaine R.'
'Santos, Lourivaldo S.'
'Vencato, Ivo'

_publ_section_title
;
 \a-Haloketal (1'<i>R</i>,4<i>S</i>,5<i>S</i>)-dimethyl
 2-(1'-bromoethyl)-2-(3,4-dimethoxyphenyl)-1,3-dioxolane-4,5-dicarboxylate
;
_journal_issue 1
_journal_name_full 'Acta Crystallographica Section C'
_journal_page_first 118
_journal_page_last 120
_journal_paper_doi 10.1107/S0108270199012962
_journal_volume 56
_journal_year 2000
_chemical_formula_moiety 'C17 H21 Br O8'
_chemical_formula_sum 'C17 H21 Br O8'
_chemical_formula_weight 433.25
_chemical_melting_point 370.5(15)
_chemical_name_systematic
;
\a-haloketal, (1'R,4S,5S)-Dimethyl 2-(1'-bromoethyl)-2-
(3",4"-dimethoxyphenyl)-1,3-dioxolane-4,5-dicarboxylate
;
_space_group_IT_number 4
_symmetry_cell_setting monoclinic
_symmetry_space_group_name_Hall 'P 2yb'
_symmetry_space_group_name_H-M 'P 1 21 1'
_cell_angle_alpha 90.00
_cell_angle_beta 92.23(3)
_cell_angle_gamma 90.00
_cell_formula_units_Z 2
_cell_length_a 9.728(2)
_cell_length_b 8.414(2)
_cell_length_c 11.674(2)
_cell_measurement_reflns_used 25
_cell_measurement_temperature 293(2)
_cell_measurement_theta_max 22.96
_cell_measurement_theta_min 19.64
_cell_volume 954.8(3)
_computing_cell_refinement
;
SET4 in CAD-4 EXPRESS
;
_computing_data_collection 'CAD-4 EXPRESS (Enraf-Nonius, 1994)'
_computing_data_reduction 'HELENA   (Spek, 1996)'
_computing_molecular_graphics
;
 ZORTEP (Zsolnai et al., 1996)
;
_computing_publication_material
;
SHELXL-97.
;
_computing_structure_refinement 'SHELXL97 (Sheldrick, 1997)'
_computing_structure_solution 'SHELXS97 (Sheldrick, 1990)'
_diffrn_ambient_temperature 293(2)
_diffrn_measurement_device_type 'Nonius CAD-4 diffractometer'
_diffrn_measurement_method \w--2\q
_diffrn_radiation_monochromator graphite
_diffrn_radiation_source 'fine-focus sealed tube'
_diffrn_radiation_type MoK\a
_diffrn_radiation_wavelength .71073
_diffrn_reflns_av_R_equivalents .018
_diffrn_reflns_av_sigmaI/netI .053
_diffrn_reflns_limit_h_max 12
_diffrn_reflns_limit_h_min -12
_diffrn_reflns_limit_k_max 11
_diffrn_reflns_limit_k_min -5
_diffrn_reflns_limit_l_max 15
_diffrn_reflns_limit_l_min 0
_diffrn_reflns_number 3275
_diffrn_reflns_theta_max 27.95
_diffrn_reflns_theta_min 2.67
_diffrn_standards_decay_% .4
_diffrn_standards_interval_time 60
_diffrn_standards_number 3
_exptl_absorpt_coefficient_mu 2.19
_exptl_absorpt_correction_T_max .42
_exptl_absorpt_correction_T_min .39
_exptl_absorpt_correction_type psi-scan
_exptl_absorpt_process_details '(PLATON; Spek, 1990)'
_exptl_crystal_colour colourless
_exptl_crystal_density_diffrn 1.507
_exptl_crystal_density_meas ?
_exptl_crystal_description irregular
_exptl_crystal_F_000 444
_exptl_crystal_size_max .50
_exptl_crystal_size_mid .43
_exptl_crystal_size_min .40
_refine_diff_density_max .35
_refine_diff_density_min -.31
_refine_ls_abs_structure_details 'Flack (1983)'
_refine_ls_abs_structure_Flack -.018(11)
_refine_ls_extinction_coef .022(2)
_refine_ls_extinction_method 'SHELXL97 (Sheldrick, 1997)'
_refine_ls_goodness_of_fit_ref .997
_refine_ls_hydrogen_treatment constr
_refine_ls_matrix_type full
_refine_ls_number_parameters 237
_refine_ls_number_reflns 3024
_refine_ls_number_restraints 1
_refine_ls_restrained_S_all .997
_refine_ls_R_factor_all .0924
_refine_ls_R_factor_gt .035
_refine_ls_shift/su_max .001
_refine_ls_shift/su_mean .000
_refine_ls_structure_factor_coef Fsqd
_refine_ls_weighting_scheme
;
 calc w = 1/[\s^2^(Fo^2^)+(0.0352P)^2^+0.4675P]
 where P=(Fo^2^+2Fc^2^)/3
;
_refine_ls_wR_factor_ref .086
_reflns_number_gt 1916
_reflns_number_total 3024
_reflns_threshold_expression I>2\s(I)
_cod_data_source_file bk1479.cif
_cod_data_source_block I
_cod_depositor_comments
;
The following automatic conversions were performed:

'_chemical_melting_point' value '369-372 K' was changed to
'370.5(15)' - the average value was taken and precision was
estimated.

Automatic conversion script
Id: cif_fix_values 1646 2011-03-28 12:23:43Z adriana 

The following automatic conversions were performed:

'_chemical_melting_point' value ' 369-372 K ' was changed to
'370.5(15)' - the average value was taken and precision was
estimated.

Automatic conversion script
Id: cif_fix_values 1715 2011-07-08 13:25:40Z adriana 

The following automatic conversions were performed:

'_exptl_crystal_density_meas' value 'not measured' was changed to '?'
- the value is perceived as not measured.

Automatic conversion script
Id: cif_fix_values 3008 2015-01-20 13:52:24Z robertas 
;
_cod_original_sg_symbol_H-M 'P 21'
_cod_database_code 2010503
_cod_database_fobs_code 2010503

loop_
_symmetry_equiv_pos_as_xyz
'x, y, z'
'-x, y+1/2, -z'

loop_
_atom_site_label
_atom_site_fract_x
_atom_site_fract_y
_atom_site_fract_z
_atom_site_U_iso_or_equiv
_atom_site_adp_type
_atom_site_calc_flag
_atom_site_refinement_flags
_atom_site_occupancy
_atom_site_disorder_assembly
_atom_site_disorder_group
_atom_site_type_symbol
BrB .54926(6) .04609(8) .81288(5) .0828(3) Uani d P .901(2) . . Br
O1 1.1420(4) .7514(4) .8648(3) .0623(9) Uani d . 1 . . O
O2 1.1838(3) .4675(4) .9401(3) .0586(9) Uani d . 1 . . O
O3 .8245(3) .1382(3) .7033(2) .0414(7) Uani d . 1 . . O
O4 .6568(3) .3171(3) .6628(2) .0442(8) Uani d . 1 . . O
O5 1.0803(3) .1891(4) .6251(3) .0542(8) Uani d . 1 . . O
O6 .9934(4) .3537(4) .4926(3) .0707(12) Uani d . 1 . . O
O7 .6687(3) .1899(4) .3744(3) .0647(10) Uani d . 1 . . O
O8 .4967(4) .1832(6) .4926(3) .1003(15) Uani d . 1 . . O
C1 .8541(4) .4051(5) .7796(3) .0398(11) Uani d . 1 . . C
C2 .9709(5) .3721(5) .8483(3) .0422(10) Uani d . 1 . . C
H2 .9850 .2699 .8769 .051 Uiso calc R 1 . . H
C3 1.0652(5) .4888(5) .8743(3) .0425(11) Uani d . 1 . . C
C4 1.0426(5) .6443(6) .8325(4) .0451(12) Uani d . 1 . . C
C5 .9267(5) .6753(6) .7649(4) .0538(13) Uani d . 1 . . C
H5 .9114 .7771 .7361 .065 Uiso calc R 1 . . H
C6 .8329(4) .5559(6) .7395(3) .0470(10) Uani d . 1 . . C
H6 .7543 .5786 .6946 .056 Uiso calc R 1 . . H
C7 1.2217(5) .3085(6) .9685(4) .0629(14) Uani d . 1 . . C
H7A 1.3051 .3091 1.0153 .094 Uiso calc R 1 . . H
H7B 1.2360 .2497 .8995 .094 Uiso calc R 1 . . H
H7C 1.1497 .2595 1.0099 .094 Uiso calc R 1 . . H
C8 1.1307(7) .9056(6) .8163(5) .0830(17) Uani d . 1 . . C
H8A 1.2057 .9703 .8450 .124 Uiso calc R 1 . . H
H8B 1.0452 .9527 .8366 .124 Uiso calc R 1 . . H
H8C 1.1337 .8981 .7343 .124 Uiso calc R 1 . . H
C9 .7530(4) .2699(5) .7509(3) .0397(10) Uani d . 1 . . C
C10 .6795(4) .2119(6) .8554(4) .0533(13) Uani d . 1 . . C
H10 .7486 .1660 .9090 .064 Uiso d R 1 . . H
C11B .5998(4) .3583(5) .9237(3) .0986(19) Uani d P .901(2) . . C
H11A .6625 .4449 .9376 .148 Uiso d PR .901(2) . . H
H11B .5686 .3191 .9954 .148 Uiso d PR .901(2) . . H
H11C .5225 .3946 .8772 .148 Uiso d PR .901(2) . . H
BrA .5998(4) .3583(5) .9237(3) .0986(19) Uani d P .099(2) . . Br
C11A .54926(6) .04609(8) .81288(5) .0828(3) Uani d P .099(2) . . C
H11D .5511 -.0332 .8716 .124 Uiso d PR .099(2) . . H
H11E .5744 .0002 .7417 .124 Uiso d PR .099(2) . . H
H11F .4591 .0915 .8048 .124 Uiso d PR .099(2) . . H
C12 .7187(4) .2876(6) .5561(3) .0431(11) Uani d . 1 . . C
H12 .7525 .3874 .5243 .065 Uiso calc R 1 . . H
C13 .8410(4) .1763(5) .5873(3) .0421(10) Uani d . 1 . . C
H13 .8313 .0789 .5417 .063 Uiso calc R 1 . . H
C14 .6119(4) .2134(6) .4734(4) .0516(12) Uani d . 1 . . C
C15 .5804(5) .1188(7) .2837(4) .0763(17) Uani d . 1 . . C
H15A .6320 .1052 .2160 .115 Uiso calc R 1 . . H
H15B .5034 .1874 .2669 .115 Uiso calc R 1 . . H
H15C .5480 .0173 .3088 .115 Uiso calc R 1 . . H
C16 .9790(5) .2530(6) .5634(4) .0447(11) Uani d . 1 . . C
C17 1.2159(5) .2473(8) .6055(5) .0808(18) Uani d . 1 . . C
H17A 1.2813 .1924 .6548 .121 Uiso calc R 1 . . H
H17B 1.2198 .3591 .6217 .121 Uiso calc R 1 . . H
H17C 1.2373 .2293 .5270 .121 Uiso calc R 1 . . H

loop_
_atom_site_aniso_label
_atom_site_aniso_U_11
_atom_site_aniso_U_22
_atom_site_aniso_U_33
_atom_site_aniso_U_12
_atom_site_aniso_U_13
_atom_site_aniso_U_23
BrB .0631(4) .0985(5) .0866(5) -.0312(4) -.0007(3) .0309(4)
O1 .082(2) .039(2) .065(2) -.0110(19) -.0049(18) -.0035(17)
O2 .061(2) .047(2) .0657(19) -.0022(17) -.0209(17) -.0010(16)
O3 .0392(16) .0388(17) .0462(17) .0006(14) .0014(13) .0046(13)
O4 .0377(16) .055(2) .0400(16) .0113(14) -.0005(13) .0029(14)
O5 .0328(16) .062(2) .0679(19) -.0011(16) .0002(15) .0096(17)
O6 .052(2) .092(3) .068(2) -.007(2) .0058(17) .032(2)
O7 .0491(19) .098(3) .0473(18) -.0205(19) .0013(15) -.0120(18)
O8 .0436(19) .189(5) .069(2) -.027(3) .0067(16) -.028(3)
C1 .043(3) .045(3) .032(2) .004(2) .0064(19) .001(2)
C2 .050(3) .036(3) .040(2) .000(2) .001(2) .004(2)
C3 .048(3) .042(3) .037(2) .000(2) .000(2) -.004(2)
C4 .061(3) .033(3) .042(2) -.007(3) .004(2) -.006(2)
C5 .067(3) .042(3) .053(3) .006(3) .006(3) .006(2)
C6 .054(3) .043(3) .044(2) .006(3) -.0005(18) .008(3)
C7 .054(3) .053(4) .080(3) .002(3) -.016(3) .011(3)
C8 .110(5) .043(4) .095(4) -.015(3) -.010(3) .001(3)
C9 .037(2) .042(3) .040(2) .008(2) -.0001(19) .007(2)
C10 .041(3) .074(4) .045(3) -.001(2) .004(2) .016(2)
C11B .082(3) .143(4) .072(2) .015(2) .0172(16) .012(2)
BrA .082(3) .143(4) .072(2) .015(2) .0172(16) .012(2)
C11A .0631(4) .0985(5) .0866(5) -.0312(4) -.0007(3) .0309(4)
C12 .036(2) .051(3) .042(2) -.002(2) .0032(19) .000(2)
C13 .038(2) .046(3) .043(2) .000(2) .0006(18) -.005(2)
C14 .033(3) .075(4) .047(3) -.004(2) .003(2) .001(2)
C15 .066(3) .108(5) .054(3) -.013(3) -.011(2) -.014(3)
C16 .039(3) .053(3) .042(3) .000(2) .005(2) -.004(2)
C17 .041(3) .116(5) .086(4) -.005(3) .009(3) .010(4)

loop_
_atom_type_symbol
_atom_type_description
_atom_type_scat_dispersion_real
_atom_type_scat_dispersion_imag
_atom_type_scat_source
C C .0033 .0016 'International Tables Vol C Tables 4.2.6.8 and 6.1.1.4'
H H .0000 .0000 'International Tables Vol C Tables 4.2.6.8 and 6.1.1.4'
O O .0106 .0060 'International Tables Vol C Tables 4.2.6.8 and 6.1.1.4'
Br Br -.2901 2.4595 'International Tables Vol C Tables 4.2.6.8 and 6.1.1.4'

loop_
_geom_angle_atom_site_label_1
_geom_angle_atom_site_label_2
_geom_angle_atom_site_label_3
_geom_angle
_geom_angle_publ_flag
C4 O1 C8 116.8(4) ?
C3 O2 C7 117.2(3) ?
C13 O3 C9 105.8(3) yes
C9 O4 C12 107.2(3) yes
C16 O5 C17 116.6(4) ?
C14 O7 C15 116.2(3) ?
C6 C1 C2 119.5(4) ?
C6 C1 C9 121.8(4) ?
C2 C1 C9 118.7(4) ?
C3 C2 C1 120.6(4) ?
C2 C3 O2 124.8(4) ?
C2 C3 C4 119.6(4) ?
O2 C3 C4 115.5(4) ?
O1 C4 C5 126.1(4) ?
O1 C4 C3 114.7(4) ?
C5 C4 C3 119.2(4) ?
C4 C5 C6 120.3(4) ?
C1 C6 C5 120.8(4) ?
O4 C9 O3 104.6(3) yes
O4 C9 C10 110.7(3) yes
O3 C9 C10 108.3(3) ?
O4 C9 C1 110.5(3) ?
O3 C9 C1 110.0(3) yes
C10 C9 C1 112.4(3) yes
C9 C10 C11B 112.8(3) yes
C9 C10 BrB 110.5(3) yes
C11B C10 BrB 110.0(3) yes
O4 C12 C14 108.9(3) ?
O4 C12 C13 104.3(3) ?
C14 C12 C13 113.6(4) ?
O3 C13 C16 114.0(3) ?
O3 C13 C12 104.4(3) ?
C16 C13 C12 112.0(4) ?
O8 C14 O7 124.7(4) ?
O8 C14 C12 126.7(4) ?
O7 C14 C12 108.6(4) ?
O6 C16 O5 124.3(4) ?
O6 C16 C13 123.6(4) ?
O5 C16 C13 111.9(4) ?

loop_
_geom_bond_atom_site_label_1
_geom_bond_atom_site_label_2
_geom_bond_site_symmetry_2
_geom_bond_distance
_geom_bond_publ_flag
BrB C10 . 1.936(5) yes
O1 C4 . 1.364(5) ?
O1 C8 . 1.418(6) ?
O2 C3 . 1.373(5) ?
O2 C7 . 1.424(5) ?
O3 C13 . 1.407(5) yes
O3 C9 . 1.432(5) yes
O4 C9 . 1.420(5) yes
O4 C12 . 1.427(5) yes
O5 C16 . 1.312(5) ?
O5 C17 . 1.434(5) ?
O6 C16 . 1.196(5) ?
O7 C14 . 1.315(5) ?
O7 C15 . 1.464(5) ?
O8 C14 . 1.179(5) ?
C1 C6 . 1.366(6) ?
C1 C2 . 1.393(6) ?
C1 C9 . 1.532(6) ?
C2 C3 . 1.369(6) ?
C3 C4 . 1.410(6) ?
C4 C5 . 1.376(6) ?
C5 C6 . 1.381(7) ?
C9 C10 . 1.518(5) yes
C10 C11B . 1.673(6) yes
C12 C14 . 1.524(6) ?
C12 C13 . 1.547(6) yes
C13 C16 . 1.525(6) ?

loop_
_geom_torsion_atom_site_label_1
_geom_torsion_atom_site_label_2
_geom_torsion_atom_site_label_3
_geom_torsion_atom_site_label_4
_geom_torsion
_geom_torsion_publ_flag
C6 C1 C2 C3 -1.1(6) ?
C9 C1 C2 C3 178.8(4) ?
C1 C2 C3 O2 -179.3(4) ?
C1 C2 C3 C4 1.1(6) ?
C7 O2 C3 C2 10.2(6) ?
C7 O2 C3 C4 -170.2(4) ?
C8 O1 C4 C5 -5.6(7) ?
C8 O1 C4 C3 174.2(4) ?
C2 C3 C4 O1 179.2(4) ?
O2 C3 C4 O1 -.5(6) ?
C2 C3 C4 C5 -1.0(6) ?
O2 C3 C4 C5 179.4(4) ?
O1 C4 C5 C6 -179.3(4) ?
C3 C4 C5 C6 .8(6) ?
C2 C1 C6 C5 1.0(6) ?
C9 C1 C6 C5 -178.9(4) ?
C4 C5 C6 C1 -.9(6) ?
C12 O4 C9 O3 -33.0(4) yes
C12 O4 C9 C10 -149.4(4) ?
C12 O4 C9 C1 85.4(4) ?
C13 O3 C9 O4 38.1(4) yes
C13 O3 C9 C10 156.2(3) ?
C13 O3 C9 C1 -80.6(4) ?
C6 C1 C9 O4 11.5(5) ?
C2 C1 C9 O4 -168.3(3) ?
C6 C1 C9 O3 126.5(4) ?
C2 C1 C9 O3 -53.3(5) ?
C6 C1 C9 C10 -112.7(4) ?
C2 C1 C9 C10 67.5(5) ?
O4 C9 C10 C11B -69.5(4) ?
O3 C9 C10 C11B 176.4(3) ?
C1 C9 C10 C11B 54.6(4) ?
O4 C9 C10 BrB 54.1(4) ?
O3 C9 C10 BrB -60.0(4) ?
C1 C9 C10 BrB 178.2(3) ?
C9 O4 C12 C14 137.1(4) ?
C9 O4 C12 C13 15.5(4) yes
C9 O3 C13 C16 95.0(4) ?
C9 O3 C13 C12 -27.6(4) yes
O4 C12 C13 O3 7.6(4) yes
C14 C12 C13 O3 -110.9(4) ?
O4 C12 C13 C16 -116.3(4) ?
C14 C12 C13 C16 125.2(4) yes
C15 O7 C14 O8 -.9(8) ?
C15 O7 C14 C12 -180.0(4) ?
O4 C12 C14 O8 -.5(7) yes
C13 C12 C14 O8 115.2(6) ?
O4 C12 C14 O7 178.6(4) ?
C13 C12 C14 O7 -65.7(5) ?
C17 O5 C16 O6 .7(7) ?
C17 O5 C16 C13 177.2(4) ?
O3 C13 C16 O6 -144.9(4) yes
C12 C13 C16 O6 -26.6(6) ?
O3 C13 C16 O5 38.6(5) ?
C12 C13 C16 O5 157.0(4) ?
